data_7236106
loop_
_publ_author_name
'Bala, Sukhen'
'Mondal, Indranil'
'Goswami, Arijit'
'Pal, Ujjwal'
'Mondal, Raju'

_publ_section_title
;
 Co-MOF as a sacrificial template: manifesting a new Co3O4/TiO2 system
 with a p--n heterojunction for photocatalytic hydrogen evolution
;
_journal_issue 40
_journal_name_full 'Journal of Materials Chemistry A'
_journal_page_first 20288
_journal_paper_doi 10.1039/C5TA05210F
_journal_volume 3
_journal_year 2015
_chemical_formula_sum 'C25 H26 Co N4 O7'
_chemical_formula_weight 553.43
_space_group_IT_number 14
_space_group_name_Hall '-P 2yn'
_space_group_name_H-M_alt 'P 1 21/n 1'
_symmetry_cell_setting monoclinic
_symmetry_space_group_name_H-M 'P 1 21/n 1'
_atom_sites_solution_hydrogens geom
_atom_sites_solution_primary direct
_atom_sites_solution_secondary difmap
_audit_creation_method SHELXL-97
_audit_update_record
;
2015-06-16 deposited with the CCDC.
2015-08-24 downloaded from the CCDC.
;
_cell_angle_alpha 90.00
_cell_angle_beta 90.25
_cell_angle_gamma 90.00
_cell_formula_units_Z 4
_cell_length_a 10.4589(14)
_cell_length_b 13.3445(17)
_cell_length_c 18.115(2)
_cell_measurement_reflns_used 19269
_cell_measurement_temperature 120(2)
_cell_measurement_theta_max 31.59
_cell_measurement_theta_min 2.47
_cell_volume 2528.3(5)
_computing_cell_refinement 'Bruker APEX-2'
_computing_data_collection 'Bruker APEX-2'
_computing_data_reduction 'Bruker SHELXTL'
_computing_molecular_graphics 'Bruker SHELXTL'
_computing_publication_material 'Bruker SHELXTL'
_computing_structure_refinement 'SHELXL-97 (Sheldrick, 2008)'
_computing_structure_solution 'SHELXS-97 (Sheldrick, 2008)'
_diffrn_ambient_temperature 120(2)
_diffrn_detector_area_resol_mean 8
_diffrn_measured_fraction_theta_full 0.969
_diffrn_measured_fraction_theta_max 0.969
_diffrn_measurement_device_type 'Bruker APEX-2 CCD area detector'
_diffrn_measurement_method '/w scans'
_diffrn_radiation_monochromator graphite
_diffrn_radiation_source 'fine-focus sealed tube'
_diffrn_radiation_type MoK\a
_diffrn_radiation_wavelength 0.71073
_diffrn_reflns_av_R_equivalents 0.0253
_diffrn_reflns_av_sigmaI/netI 0.0231
_diffrn_reflns_limit_h_max 14
_diffrn_reflns_limit_h_min -15
_diffrn_reflns_limit_k_max 19
_diffrn_reflns_limit_k_min -19
_diffrn_reflns_limit_l_max 25
_diffrn_reflns_limit_l_min -24
_diffrn_reflns_number 36122
_diffrn_reflns_theta_full 31.00
_diffrn_reflns_theta_max 31.00
_diffrn_reflns_theta_min 1.90
_exptl_absorpt_coefficient_mu 0.731
_exptl_absorpt_correction_T_max 1.000
_exptl_absorpt_correction_T_min 0.747807
_exptl_absorpt_correction_type multi-scan
_exptl_absorpt_process_details 'SADABS v.2.03 (Bruker, 2001), R(int)=0.0823 before correction'
_exptl_crystal_colour Purple
_exptl_crystal_density_diffrn 1.454
_exptl_crystal_density_meas ?
_exptl_crystal_density_method 'not measured'
_exptl_crystal_description Cube
_exptl_crystal_F_000 1148
_exptl_crystal_size_max 0.28
_exptl_crystal_size_mid 0.28
_exptl_crystal_size_min 0.24
_refine_diff_density_max 0.888
_refine_diff_density_min -1.116
_refine_diff_density_rms 0.082
_refine_ls_extinction_method none
_refine_ls_goodness_of_fit_ref 1.056
_refine_ls_hydrogen_treatment mixed
_refine_ls_matrix_type full
_refine_ls_number_parameters 362
_refine_ls_number_reflns 7810
_refine_ls_number_restraints 0
_refine_ls_restrained_S_all 1.056
_refine_ls_R_factor_all 0.0487
_refine_ls_R_factor_gt 0.0406
_refine_ls_shift/su_max 0.001
_refine_ls_shift/su_mean 0.000
_refine_ls_structure_factor_coef Fsqd
_refine_ls_weighting_details 'calc w=1/[\s^2^(Fo^2^)+(0.0753P)^2^+1.1134P] where P=(Fo^2^+2Fc^2^)/3'
_refine_ls_weighting_scheme calc
_refine_ls_wR_factor_gt 0.1201
_refine_ls_wR_factor_ref 0.1241
_reflns_number_gt 6637
_reflns_number_total 7810
_reflns_threshold_expression I>2\s(I)
_cod_data_source_file c5ta05210f2.cif
_cod_data_source_block 12ssg004
_cod_depositor_comments
;
The following automatic conversions were performed:

data item '_symmetry_cell_setting' value 'Monoclinic' was changed to
'monoclinic' in accordance with the
/home/saulius/struct/COD-crude-data/automatic-downloads/DataCite-retrospective/RSC/depositions/lib/dictionaries/cif_core.dic
dictionary named 'cif_core.dic' version 2.4.2 last updated on
2011-04-26.

data item '_exptl_crystal_density_meas' value 'not measured' was
changed to '?' -- the value is perceived as not measured.

Automatic conversion script
Id: cif_fix_values 6909 2019-04-08 15:41:33Z antanas 
;
_cod_original_cell_volume 2528.2(6)
_cod_original_sg_symbol_H-M P2(1)/n
_cod_database_code 7236106

loop_
_symmetry_equiv_pos_as_xyz
'x, y, z'
'-x+1/2, y+1/2, -z+1/2'
'-x, -y, -z'
'x-1/2, -y-1/2, z-1/2'

loop_
_atom_site_label
_atom_site_type_symbol
_atom_site_fract_x
_atom_site_fract_y
_atom_site_fract_z
_atom_site_U_iso_or_equiv
_atom_site_adp_type
_atom_site_occupancy
_atom_site_symmetry_multiplicity
_atom_site_calc_flag
_atom_site_refinement_flags
Co1 Co 0.563665(19) 0.354665(14) 0.062466(11) 0.01666(7) Uani 1 1 d .
O1 O 0.65411(12) 0.43415(9) -0.01468(6) 0.0230(2) Uani 1 1 d .
N1 N 0.56617(12) 0.46312(9) 0.14005(7) 0.0184(2) Uani 1 1 d .
C1 C 0.54577(14) 0.46585(11) 0.21327(8) 0.0191(3) Uani 1 1 d .
O1W O 0.4104(6) -0.0606(3) 0.0489(3) 0.1657(19) Uani 1 1 d .
N2 N 0.60346(13) 0.55711(10) 0.12053(7) 0.0194(2) Uani 1 1 d .
H222 H 0.619(2) 0.5697(16) 0.0751(13) 0.025(5) Uiso 1 1 d .
O2 O 0.61676(12) 0.28443(9) -0.06055(7) 0.0259(2) Uani 1 1 d .
C2 C 0.57064(14) 0.56243(12) 0.24030(8) 0.0192(3) Uani 1 1 d .
N3 N 0.66696(13) 0.24278(9) 0.10632(7) 0.0200(3) Uani 1 1 d .
O3 O 0.67992(15) 0.24190(11) -0.19374(8) 0.0390(3) Uani 1 1 d .
H3A H 0.6501 0.2329 -0.1525 0.058 Uiso 1 1 calc R
C3 C 0.60725(15) 0.61846(12) 0.17925(9) 0.0205(3) Uani 1 1 d .
N4 N 0.62106(14) 0.14842(10) 0.11131(9) 0.0254(3) Uani 1 1 d .
H444 H 0.542(2) 0.1347(16) 0.0975(13) 0.026(6) Uiso 1 1 d .
O4 O 0.38572(11) 0.33066(9) 0.03298(7) 0.0258(2) Uani 1 1 d .
C4 C 0.78804(15) 0.23845(11) 0.13043(8) 0.0190(3) Uani 1 1 d .
C5 C 0.81819(15) 0.13991(11) 0.15117(9) 0.0195(3) Uani 1 1 d .
O5 O 0.37514(12) 0.16802(11) 0.06030(8) 0.0329(3) Uani 1 1 d .
O6 O 0.17382(13) 0.06723(10) 0.03105(9) 0.0359(3) Uani 1 1 d .
H6A H 0.2467 0.0764 0.0466 0.054 Uiso 1 1 calc R
C6 C 0.70852(16) 0.08496(12) 0.13783(10) 0.0241(3) Uani 1 1 d .
C7 C 0.94184(15) 0.10034(13) 0.18144(9) 0.0232(3) Uani 1 1 d .
H7A H 1.0055 0.1531 0.1802 0.035 Uiso 1 1 calc R
H7B H 0.9715 0.0462 0.1502 0.035 Uiso 1 1 calc R
C8 C 0.50163(18) 0.37497(13) 0.25372(10) 0.0267(3) Uani 1 1 d .
H8A H 0.5061 0.3178 0.2217 0.040 Uiso 1 1 calc R
H8B H 0.4150 0.3845 0.2695 0.040 Uiso 1 1 calc R
H8C H 0.5554 0.3641 0.2960 0.040 Uiso 1 1 calc R
C9 C 0.64453(19) 0.72576(13) 0.17245(10) 0.0294(4) Uani 1 1 d .
H9A H 0.6307 0.7478 0.1226 0.044 Uiso 1 1 calc R
H9B H 0.7333 0.7332 0.1850 0.044 Uiso 1 1 calc R
H9C H 0.5937 0.7655 0.2053 0.044 Uiso 1 1 calc R
C10 C 0.86975(17) 0.32984(13) 0.13145(10) 0.0283(3) Uani 1 1 d .
H10A H 0.8302 0.3813 0.1022 0.042 Uiso 1 1 calc R
H10B H 0.9522 0.3142 0.1115 0.042 Uiso 1 1 calc R
H10C H 0.8795 0.3529 0.1813 0.042 Uiso 1 1 calc R
C11 C 0.6811(2) -0.02368(14) 0.14830(14) 0.0391(5) Uani 1 1 d .
H11A H 0.6077 -0.0421 0.1194 0.059 Uiso 1 1 calc R
H11B H 0.6645 -0.0366 0.1995 0.059 Uiso 1 1 calc R
H11C H 0.7536 -0.0623 0.1328 0.059 Uiso 1 1 calc R
C12 C 0.72046(15) 0.40281(12) -0.13862(9) 0.0209(3) Uani 1 1 d .
C13 C 0.72642(17) 0.33568(14) -0.19841(10) 0.0275(3) Uani 1 1 d .
C14 C 0.7808(2) 0.36599(18) -0.26493(11) 0.0384(5) Uani 1 1 d .
H14A H 0.7851 0.3213 -0.3043 0.046 Uiso 1 1 calc R
C15 C 0.8282(2) 0.46192(19) -0.27271(12) 0.0424(5) Uani 1 1 d .
H15A H 0.8636 0.4817 -0.3174 0.051 Uiso 1 1 calc R
C16 C 0.8232(2) 0.52956(16) -0.21388(12) 0.0372(4) Uani 1 1 d .
H16 H 0.853(3) 0.603(2) -0.2228(15) 0.048(7) Uiso 1 1 d .
C17 C 0.76902(17) 0.49944(13) -0.14736(10) 0.0275(3) Uani 1 1 d .
H17A H 0.7651 0.5444 -0.1082 0.033 Uiso 1 1 calc R
C18 C 0.66114(15) 0.37187(12) -0.06803(9) 0.0203(3) Uani 1 1 d .
C19 C 0.19467(14) 0.24417(12) 0.00617(8) 0.0202(3) Uani 1 1 d .
C20 C 0.12649(16) 0.15391(12) 0.00451(10) 0.0235(3) Uani 1 1 d .
C21 C 0.00430(17) 0.15114(14) -0.02648(11) 0.0299(4) Uani 1 1 d .
H21 H -0.033(2) 0.089(2) -0.0316(14) 0.040(7) Uiso 1 1 d .
C22 C -0.04809(17) 0.23673(16) -0.05546(12) 0.0335(4) Uani 1 1 d .
H22 H -0.135(3) 0.231(2) -0.0804(17) 0.056(8) Uiso 1 1 d .
C23 C 0.01751(18) 0.32769(15) -0.05369(12) 0.0335(4) Uani 1 1 d .
H23 H -0.024(3) 0.389(2) -0.0750(15) 0.044(7) Uiso 1 1 d .
C24 C 0.13773(16) 0.33085(13) -0.02209(10) 0.0262(3) Uani 1 1 d .
H24A H 0.1814 0.3915 -0.0196 0.031 Uiso 1 1 calc R
C25 C 0.32696(14) 0.24718(12) 0.03539(8) 0.0199(3) Uani 1 1 d .

loop_
_atom_site_aniso_label
_atom_site_aniso_U_11
_atom_site_aniso_U_22
_atom_site_aniso_U_33
_atom_site_aniso_U_23
_atom_site_aniso_U_13
_atom_site_aniso_U_12
Co1 0.01946(12) 0.01268(11) 0.01778(12) 0.00046(6) -0.00578(7) -0.00103(6)
O1 0.0292(6) 0.0215(5) 0.0184(5) -0.0012(4) -0.0006(4) -0.0007(4)
N1 0.0209(6) 0.0153(5) 0.0190(6) 0.0001(4) -0.0043(5) -0.0028(4)
C1 0.0185(6) 0.0193(7) 0.0194(7) -0.0008(5) -0.0042(5) -0.0028(5)
O1W 0.243(5) 0.117(3) 0.138(4) -0.003(3) 0.033(4) 0.015(3)
N2 0.0245(6) 0.0158(6) 0.0178(6) 0.0003(4) -0.0029(5) -0.0039(5)
O2 0.0305(6) 0.0200(5) 0.0272(6) 0.0024(4) -0.0032(5) -0.0023(4)
C2 0.0177(6) 0.0211(7) 0.0189(7) -0.0030(5) -0.0035(5) -0.0035(5)
N3 0.0219(6) 0.0155(6) 0.0226(6) 0.0024(5) -0.0064(5) -0.0014(4)
O3 0.0492(9) 0.0318(7) 0.0359(8) -0.0140(6) 0.0025(6) -0.0034(6)
C3 0.0225(7) 0.0182(6) 0.0209(7) -0.0030(5) -0.0035(5) -0.0036(5)
N4 0.0222(7) 0.0167(6) 0.0372(8) 0.0045(5) -0.0099(6) -0.0018(5)
O4 0.0204(5) 0.0213(5) 0.0356(7) -0.0067(5) -0.0063(5) -0.0021(4)
C4 0.0212(7) 0.0196(7) 0.0162(6) 0.0038(5) -0.0032(5) -0.0006(5)
C5 0.0199(7) 0.0209(7) 0.0175(7) 0.0040(5) -0.0023(5) 0.0022(5)
O5 0.0235(6) 0.0323(7) 0.0427(8) 0.0157(6) -0.0116(5) -0.0061(5)
O6 0.0261(6) 0.0257(6) 0.0557(9) 0.0101(6) -0.0108(6) -0.0043(5)
C6 0.0237(7) 0.0175(7) 0.0312(8) 0.0042(6) -0.0055(6) 0.0009(5)
C7 0.0201(7) 0.0295(8) 0.0201(7) 0.0070(6) -0.0006(5) 0.0045(6)
C8 0.0333(9) 0.0233(7) 0.0233(8) 0.0028(6) -0.0020(6) -0.0076(6)
C9 0.0408(10) 0.0197(7) 0.0277(8) -0.0035(6) -0.0031(7) -0.0084(7)
C10 0.0259(8) 0.0254(8) 0.0336(9) 0.0070(7) -0.0068(7) -0.0063(6)
C11 0.0341(10) 0.0192(8) 0.0640(14) 0.0096(8) -0.0073(9) -0.0001(7)
C12 0.0203(7) 0.0223(7) 0.0203(7) 0.0013(5) -0.0023(5) 0.0033(5)
C13 0.0255(8) 0.0320(8) 0.0248(8) -0.0040(6) -0.0015(6) 0.0041(6)
C14 0.0365(10) 0.0553(13) 0.0232(9) -0.0059(8) 0.0033(7) 0.0061(9)
C15 0.0358(10) 0.0640(15) 0.0276(10) 0.0125(9) 0.0063(8) 0.0044(9)
C16 0.0340(10) 0.0386(10) 0.0391(11) 0.0154(8) 0.0020(8) -0.0020(8)
C17 0.0277(8) 0.0252(8) 0.0297(8) 0.0051(6) -0.0011(6) 0.0016(6)
C18 0.0206(7) 0.0208(7) 0.0193(7) 0.0008(5) -0.0036(5) 0.0032(5)
C19 0.0176(7) 0.0232(7) 0.0198(7) -0.0016(5) -0.0015(5) -0.0015(5)
C20 0.0210(7) 0.0234(7) 0.0260(8) 0.0002(6) -0.0019(6) -0.0020(5)
C21 0.0219(8) 0.0301(9) 0.0377(10) -0.0046(7) -0.0054(7) -0.0045(6)
C22 0.0204(8) 0.0381(10) 0.0420(11) -0.0026(8) -0.0103(7) -0.0005(7)
C23 0.0249(8) 0.0318(9) 0.0436(11) 0.0033(8) -0.0086(7) 0.0044(7)
C24 0.0211(7) 0.0238(7) 0.0336(9) 0.0005(6) -0.0021(6) 0.0000(6)
C25 0.0185(7) 0.0250(7) 0.0162(7) -0.0017(5) -0.0011(5) -0.0021(5)

loop_
_atom_type_symbol
_atom_type_description
_atom_type_scat_dispersion_real
_atom_type_scat_dispersion_imag
_atom_type_scat_source
C C 0.0033 0.0016 'International Tables Vol C Tables 4.2.6.8 and 6.1.1.4'
H H 0.0000 0.0000 'International Tables Vol C Tables 4.2.6.8 and 6.1.1.4'
N N 0.0061 0.0033 'International Tables Vol C Tables 4.2.6.8 and 6.1.1.4'
O O 0.0106 0.0060 'International Tables Vol C Tables 4.2.6.8 and 6.1.1.4'
Co Co 0.3494 0.9721 'International Tables Vol C Tables 4.2.6.8 and 6.1.1.4'

loop_
_geom_angle_atom_site_label_1
_geom_angle_atom_site_label_2
_geom_angle_atom_site_label_3
_geom_angle
_geom_angle_site_symmetry_1
_geom_angle_site_symmetry_3
O4 Co1 O1 110.39(5) . .
O4 Co1 N3 119.70(5) . .
O1 Co1 N3 114.64(5) . .
O4 Co1 N1 108.45(5) . .
O1 Co1 N1 95.84(5) . .
N3 Co1 N1 104.65(5) . .
C18 O1 Co1 102.29(10) . .
C1 N1 N2 106.15(12) . .
C1 N1 Co1 134.82(10) . .
N2 N1 Co1 118.89(10) . .
N1 C1 C2 109.84(13) . .
N1 C1 C8 120.89(14) . .
C2 C1 C8 129.27(15) . .
C3 N2 N1 111.32(13) . .
C3 N2 H222 129.5(15) . .
N1 N2 H222 119.2(15) . .
C3 C2 C1 105.53(13) . .
C3 C2 C7 126.26(14) . 2_655
C1 C2 C7 128.20(14) . 2_655
C4 N3 N4 105.89(12) . .
C4 N3 Co1 131.95(11) . .
N4 N3 Co1 121.99(10) . .
C13 O3 H3A 109.5 . .
N2 C3 C2 107.16(13) . .
N2 C3 C9 121.83(15) . .
C2 C3 C9 131.00(15) . .
C6 N4 N3 111.87(14) . .
C6 N4 H444 127.6(14) . .
N3 N4 H444 120.5(14) . .
C25 O4 Co1 126.26(11) . .
N3 C4 C5 109.81(13) . .
N3 C4 C10 120.70(14) . .
C5 C4 C10 129.48(14) . .
C6 C5 C4 105.37(14) . .
C6 C5 C7 126.25(14) . .
C4 C5 C7 128.37(15) . .
C20 O6 H6A 109.5 . .
N4 C6 C5 107.06(14) . .
N4 C6 C11 122.10(15) . .
C5 C6 C11 130.84(16) . .
C5 C7 C2 112.54(13) . 2_645
C5 C7 H7A 109.1 . .
C2 C7 H7A 109.1 2_645 .
C5 C7 H7B 109.1 . .
C2 C7 H7B 109.1 2_645 .
H7A C7 H7B 107.8 . .
C1 C8 H8A 109.5 . .
C1 C8 H8B 109.5 . .
H8A C8 H8B 109.5 . .
C1 C8 H8C 109.5 . .
H8A C8 H8C 109.5 . .
H8B C8 H8C 109.5 . .
C3 C9 H9A 109.5 . .
C3 C9 H9B 109.5 . .
H9A C9 H9B 109.5 . .
C3 C9 H9C 109.5 . .
H9A C9 H9C 109.5 . .
H9B C9 H9C 109.5 . .
C4 C10 H10A 109.5 . .
C4 C10 H10B 109.5 . .
H10A C10 H10B 109.5 . .
C4 C10 H10C 109.5 . .
H10A C10 H10C 109.5 . .
H10B C10 H10C 109.5 . .
C6 C11 H11A 109.5 . .
C6 C11 H11B 109.5 . .
H11A C11 H11B 109.5 . .
C6 C11 H11C 109.5 . .
H11A C11 H11C 109.5 . .
H11B C11 H11C 109.5 . .
C17 C12 C13 118.93(16) . .
C17 C12 C18 120.62(15) . .
C13 C12 C18 120.44(15) . .
O3 C13 C14 118.23(17) . .
O3 C13 C12 121.77(16) . .
C14 C13 C12 120.00(18) . .
C15 C14 C13 120.34(19) . .
C15 C14 H14A 119.8 . .
C13 C14 H14A 119.8 . .
C14 C15 C16 120.44(19) . .
C14 C15 H15A 119.8 . .
C16 C15 H15A 119.8 . .
C17 C16 C15 119.32(19) . .
C17 C16 H16 121.9(15) . .
C15 C16 H16 118.6(15) . .
C16 C17 C12 120.97(18) . .
C16 C17 H17A 119.5 . .
C12 C17 H17A 119.5 . .
O2 C18 O1 119.85(15) . .
O2 C18 C12 120.34(14) . .
O1 C18 C12 119.81(14) . .
C24 C19 C20 119.22(14) . .
C24 C19 C25 120.33(14) . .
C20 C19 C25 120.42(14) . .
O6 C20 C21 117.13(15) . .
O6 C20 C19 123.03(15) . .
C21 C20 C19 119.83(16) . .
C22 C21 C20 119.77(17) . .
C22 C21 H21 122.8(16) . .
C20 C21 H21 117.0(16) . .
C21 C22 C23 121.38(17) . .
C21 C22 H22 117.6(17) . .
C23 C22 H22 121.0(17) . .
C24 C23 C22 118.91(17) . .
C24 C23 H23 121.7(16) . .
C22 C23 H23 119.4(16) . .
C23 C24 C19 120.85(16) . .
C23 C24 H24A 119.6 . .
C19 C24 H24A 119.6 . .
O5 C25 O4 123.81(14) . .
O5 C25 C19 118.66(14) . .
O4 C25 C19 117.53(14) . .

loop_
_geom_bond_atom_site_label_1
_geom_bond_atom_site_label_2
_geom_bond_distance
_geom_bond_site_symmetry_2
Co1 O4 1.9603(12) .
Co1 O1 1.9961(12) .
Co1 N3 2.0049(13) .
Co1 N1 2.0174(13) .
O1 C18 1.2770(19) .
N1 C1 1.345(2) .
N1 N2 1.3608(17) .
C1 C2 1.403(2) .
C1 C8 1.491(2) .
N2 C3 1.343(2) .
N2 H222 0.86(2) .
O2 C18 1.2632(19) .
C2 C3 1.390(2) .
C2 C7 1.511(2) 2_655
N3 C4 1.339(2) .
N3 N4 1.3508(18) .
O3 C13 1.345(2) .
O3 H3A 0.8200 .
C3 C9 1.489(2) .
N4 C6 1.334(2) .
N4 H444 0.88(2) .
O4 C25 1.2731(19) .
C4 C5 1.403(2) .
C4 C10 1.489(2) .
C5 C6 1.382(2) .
C5 C7 1.499(2) .
O5 C25 1.254(2) .
O6 C20 1.346(2) .
O6 H6A 0.8200 .
C6 C11 1.490(2) .
C7 C2 1.511(2) 2_645
C7 H7A 0.9700 .
C7 H7B 0.9700 .
C8 H8A 0.9600 .
C8 H8B 0.9600 .
C8 H8C 0.9600 .
C9 H9A 0.9600 .
C9 H9B 0.9600 .
C9 H9C 0.9600 .
C10 H10A 0.9600 .
C10 H10B 0.9600 .
C10 H10C 0.9600 .
C11 H11A 0.9600 .
C11 H11B 0.9600 .
C11 H11C 0.9600 .
C12 C17 1.395(2) .
C12 C13 1.407(2) .
C12 C18 1.482(2) .
C13 C14 1.395(3) .
C14 C15 1.380(3) .
C14 H14A 0.9300 .
C15 C16 1.398(3) .
C15 H15A 0.9300 .
C16 C17 1.393(3) .
C16 H16 1.05(3) .
C17 H17A 0.9300 .
C19 C24 1.397(2) .
C19 C20 1.400(2) .
C19 C25 1.480(2) .
C20 C21 1.394(2) .
C21 C22 1.370(3) .
C21 H21 0.92(3) .
C22 C23 1.395(3) .
C22 H22 1.02(3) .
C23 C24 1.380(2) .
C23 H23 1.00(3) .
C24 H24A 0.9300 .
